data_4119670
loop_
_publ_author_name
'Xin Xu'
'Gerald Kehr'
'Constantin G. Daniliuc'
'Gerhard Erker'

_publ_section_title
;
 Reactions of a Cationic Geminal Zr+/P Pair with Small Molecules
;
_journal_name_full 'Journal of the American Chemical Society'
_journal_page_first 6465
_journal_page_last 6476
_journal_paper_doi 10.1021/ja3110076
_journal_volume 135
_journal_year 2013
_chemical_formula_sum 'C76 H58 B Cl2 F20 O P Zr'
_chemical_formula_weight 1571.12
_chemical_name_systematic
; 
 ? 
;
_space_group_IT_number 2
_symmetry_cell_setting triclinic
_symmetry_space_group_name_Hall '-P 1'
_symmetry_space_group_name_H-M 'P -1'
_atom_sites_solution_hydrogens geom
_atom_sites_solution_primary direct
_atom_sites_solution_secondary difmap
_audit_creation_method SHELXL-97
_cell_angle_alpha 72.6260(10)
_cell_angle_beta 73.5660(10)
_cell_angle_gamma 82.4260(10)
_cell_formula_units_Z 2
_cell_length_a 13.0151(2)
_cell_length_b 14.7358(2)
_cell_length_c 19.3515(3)
_cell_measurement_reflns_used 11482
_cell_measurement_temperature 223(2)
_cell_measurement_theta_max 28.28
_cell_measurement_theta_min 4.08
_cell_volume 3392.81(9)
_computing_cell_refinement 'Collect (Nonius B.V., 1998)'
_computing_data_collection 'Collect (Nonius B.V., 1998)'
_computing_data_reduction 'Denzo-SMN (Otwinowski & Minor, 1997)'
_computing_molecular_graphics 'XP (BrukerAXS, 2000)'
_computing_publication_material 'SHELXL-97 (Sheldrick, 1997)'
_computing_structure_refinement 'SHELXL-97 (Sheldrick, 1997)'
_computing_structure_solution 'SHELXS-97 (Sheldrick, 1990)'
_diffrn_ambient_temperature 223(2)
_diffrn_measured_fraction_theta_full 0.981
_diffrn_measured_fraction_theta_max 0.981
_diffrn_measurement_device_type 'Nonius KappaCCD APEXII'
_diffrn_measurement_method '\w and \f scans'
_diffrn_radiation_monochromator 'Montel mirror'
_diffrn_radiation_source 'rotating anode Nonius FR591'
_diffrn_radiation_type MoK\a
_diffrn_radiation_wavelength 0.71073
_diffrn_reflns_av_R_equivalents 0.041
_diffrn_reflns_av_sigmaI/netI 0.0391
_diffrn_reflns_limit_h_max 17
_diffrn_reflns_limit_h_min -17
_diffrn_reflns_limit_k_max 19
_diffrn_reflns_limit_k_min -15
_diffrn_reflns_limit_l_max 25
_diffrn_reflns_limit_l_min -25
_diffrn_reflns_number 37649
_diffrn_reflns_theta_full 28.29
_diffrn_reflns_theta_max 28.29
_diffrn_reflns_theta_min 4.08
_exptl_absorpt_coefficient_mu 0.366
_exptl_absorpt_correction_T_max 0.9748
_exptl_absorpt_correction_T_min 0.8980
_exptl_absorpt_correction_type multi-scan
_exptl_absorpt_process_details 'Denzo (Otwinowski, Borek, Majewski & Minor, 2003)'
_exptl_crystal_colour yellow-orange
_exptl_crystal_density_diffrn 1.538
_exptl_crystal_description plate
_exptl_crystal_F_000 1592
_exptl_crystal_size_max 0.30
_exptl_crystal_size_mid 0.17
_exptl_crystal_size_min 0.07
_refine_diff_density_max 0.544
_refine_diff_density_min -0.536
_refine_diff_density_rms 0.061
_refine_ls_extinction_method none
_refine_ls_goodness_of_fit_ref 1.054
_refine_ls_hydrogen_treatment constr
_refine_ls_matrix_type full
_refine_ls_number_parameters 931
_refine_ls_number_reflns 16542
_refine_ls_number_restraints 0
_refine_ls_restrained_S_all 1.054
_refine_ls_R_factor_all 0.0665
_refine_ls_R_factor_gt 0.0525
_refine_ls_shift/su_max 0.001
_refine_ls_shift/su_mean 0.000
_refine_ls_structure_factor_coef Fsqd
_refine_ls_weighting_details 'calc w=1/[\s^2^(Fo^2^)+(0.0188P)^2^+4.7663P] where P=(Fo^2^+2Fc^2^)/3'
_refine_ls_weighting_scheme calc
_refine_ls_wR_factor_gt 0.1064
_refine_ls_wR_factor_ref 0.1158
_reflns_number_gt 13818
_reflns_number_total 16542
_reflns_threshold_expression >2sigma(I)
_cod_data_source_file ja3110076_si_006.cif
_cod_data_source_block erk7029
_cod_database_code 4119670

loop_
_symmetry_equiv_pos_as_xyz
'x, y, z'
'-x, -y, -z'

loop_
_atom_site_label
_atom_site_type_symbol
_atom_site_fract_x
_atom_site_fract_y
_atom_site_fract_z
_atom_site_U_iso_or_equiv
_atom_site_adp_type
_atom_site_occupancy
_atom_site_symmetry_multiplicity
_atom_site_calc_flag
_atom_site_refinement_flags
Zr1 Zr -0.01262(2) 0.323681(16) 0.789017(13) 0.03177(6) Uani 1 1 d .
P1 P 0.13805(5) 0.54184(4) 0.69472(4) 0.03224(13) Uani 1 1 d .
B1 B 0.5531(2) 0.9682(2) 0.75001(18) 0.0366(6) Uani 1 1 d .
O1 O -0.03125(16) 0.28403(13) 0.68635(10) 0.0407(4) Uani 1 1 d .
C8 C 0.4641(4) 0.5508(4) 0.1222(3) 0.0933(15) Uani 1 1 d .
H8A H 0.3930 0.5740 0.1145 0.112 Uiso 1 1 calc R
H8B H 0.5064 0.5315 0.0778 0.112 Uiso 1 1 calc R
Cl2 Cl 0.44989(9) 0.45229(8) 0.19897(7) 0.0847(3) Uani 1 1 d .
Cl1 Cl 0.52597(11) 0.64380(9) 0.13029(7) 0.0971(4) Uani 1 1 d .
C1 C 0.08170(19) 0.46330(17) 0.78601(14) 0.0322(5) Uani 1 1 d .
C2 C 0.0860(2) 0.49257(17) 0.84524(14) 0.0335(5) Uani 1 1 d .
C3 C 0.0380(2) 0.4369(2) 0.92453(15) 0.0445(6) Uani 1 1 d .
H3A H 0.0103 0.3790 0.9245 0.067 Uiso 1 1 calc R
H3B H -0.0199 0.4750 0.9482 0.067 Uiso 1 1 calc R
H3C H 0.0927 0.4208 0.9521 0.067 Uiso 1 1 calc R
C4 C 0.0909(2) 0.49725(18) 0.63236(14) 0.0372(5) Uani 1 1 d .
C5 C 0.0708(2) 0.40568(18) 0.66301(14) 0.0366(5) Uani 1 1 d .
C6 C 0.0448(2) 0.33267(18) 0.63825(14) 0.0367(5) Uani 1 1 d .
C7 C 0.0840(3) 0.5575(2) 0.55539(16) 0.0523(8) Uani 1 1 d .
H7A H 0.0598 0.5195 0.5304 0.078 Uiso 1 1 calc R
H7B H 0.1541 0.5803 0.5263 0.078 Uiso 1 1 calc R
H7C H 0.0335 0.6113 0.5601 0.078 Uiso 1 1 calc R
C11 C 0.0160(2) 0.14590(18) 0.84994(16) 0.0419(6) Uani 1 1 d .
C12 C 0.0482(2) 0.19518(18) 0.89335(15) 0.0392(6) Uani 1 1 d .
C13 C 0.1431(2) 0.24149(18) 0.84834(15) 0.0387(6) Uani 1 1 d .
C14 C 0.1680(2) 0.22351(18) 0.77671(16) 0.0397(6) Uani 1 1 d .
C15 C 0.0920(2) 0.16171(18) 0.77921(16) 0.0418(6) Uani 1 1 d .
C16 C -0.2128(2) 0.2890(2) 0.87039(17) 0.0455(6) Uani 1 1 d .
C17 C -0.1863(2) 0.3697(2) 0.88689(16) 0.0446(6) Uani 1 1 d .
C18 C -0.1725(2) 0.4459(2) 0.82094(17) 0.0421(6) Uani 1 1 d .
C19 C -0.1852(2) 0.4123(2) 0.76271(16) 0.0404(6) Uani 1 1 d .
C20 C -0.2118(2) 0.3151(2) 0.79438(17) 0.0436(6) Uani 1 1 d .
C21 C -0.0612(3) 0.0675(2) 0.8780(2) 0.0576(8) Uani 1 1 d .
H21A H -0.1072 0.0779 0.8444 0.086 Uiso 1 1 calc R
H21B H -0.1047 0.0674 0.9278 0.086 Uiso 1 1 calc R
H21C H -0.0215 0.0067 0.8798 0.086 Uiso 1 1 calc R
C22 C 0.0049(3) 0.1792(2) 0.97649(16) 0.0506(7) Uani 1 1 d .
H22A H 0.0287 0.1162 1.0023 0.076 Uiso 1 1 calc R
H22B H -0.0729 0.1843 0.9889 0.076 Uiso 1 1 calc R
H22C H 0.0309 0.2268 0.9920 0.076 Uiso 1 1 calc R
C23 C 0.2201(2) 0.2800(2) 0.87644(18) 0.0465(7) Uani 1 1 d .
H23A H 0.2152 0.3490 0.8602 0.070 Uiso 1 1 calc R
H23B H 0.2926 0.2572 0.8565 0.070 Uiso 1 1 calc R
H23C H 0.2020 0.2586 0.9307 0.070 Uiso 1 1 calc R
C24 C 0.2699(2) 0.2473(2) 0.71579(18) 0.0509(7) Uani 1 1 d .
H24A H 0.2724 0.2178 0.6767 0.076 Uiso 1 1 calc R
H24B H 0.3311 0.2235 0.7365 0.076 Uiso 1 1 calc R
H24C H 0.2721 0.3158 0.6949 0.076 Uiso 1 1 calc R
C25 C 0.0973(3) 0.1066(2) 0.72440(18) 0.0551(8) Uani 1 1 d .
H25A H 0.1478 0.1346 0.6773 0.083 Uiso 1 1 calc R
H25B H 0.0268 0.1086 0.7161 0.083 Uiso 1 1 calc R
H25C H 0.1206 0.0410 0.7443 0.083 Uiso 1 1 calc R
C26 C -0.2652(3) 0.2038(3) 0.9289(2) 0.0672(10) Uani 1 1 d .
H26A H -0.3389 0.2214 0.9512 0.101 Uiso 1 1 calc R
H26B H -0.2265 0.1816 0.9675 0.101 Uiso 1 1 calc R
H26C H -0.2639 0.1534 0.9059 0.101 Uiso 1 1 calc R
C27 C -0.2097(3) 0.3769(3) 0.96606(19) 0.0667(10) Uani 1 1 d .
H27A H -0.2847 0.3659 0.9910 0.100 Uiso 1 1 calc R
H27B H -0.1942 0.4400 0.9651 0.100 Uiso 1 1 calc R
H27C H -0.1652 0.3296 0.9930 0.100 Uiso 1 1 calc R
C28 C -0.1715(3) 0.5487(2) 0.8196(2) 0.0576(8) Uani 1 1 d .
H28A H -0.2268 0.5615 0.8616 0.086 Uiso 1 1 calc R
H28B H -0.1850 0.5896 0.7731 0.086 Uiso 1 1 calc R
H28C H -0.1020 0.5609 0.8232 0.086 Uiso 1 1 calc R
C29 C -0.1916(3) 0.4716(3) 0.68576(18) 0.0566(8) Uani 1 1 d .
H29A H -0.1510 0.4392 0.6489 0.085 Uiso 1 1 calc R
H29B H -0.1621 0.5329 0.6751 0.085 Uiso 1 1 calc R
H29C H -0.2660 0.4811 0.6837 0.085 Uiso 1 1 calc R
C30 C -0.2493(3) 0.2562(3) 0.7556(2) 0.0637(9) Uani 1 1 d .
H30A H -0.2176 0.1920 0.7679 0.096 Uiso 1 1 calc R
H30B H -0.2276 0.2843 0.7018 0.096 Uiso 1 1 calc R
H30C H -0.3269 0.2545 0.7721 0.096 Uiso 1 1 calc R
C31 C 0.1331(2) 0.58164(18) 0.84335(14) 0.0350(5) Uani 1 1 d .
C32 C 0.2422(2) 0.5865(2) 0.83332(17) 0.0437(6) Uani 1 1 d .
H32 H 0.2886 0.5335 0.8267 0.052 Uiso 1 1 calc R
C33 C 0.2838(3) 0.6690(2) 0.83290(19) 0.0515(7) Uani 1 1 d .
H33 H 0.3580 0.6718 0.8255 0.062 Uiso 1 1 calc R
C34 C 0.2157(3) 0.7467(2) 0.84344(18) 0.0512(7) Uani 1 1 d .
H34 H 0.2437 0.8027 0.8426 0.061 Uiso 1 1 calc R
C35 C 0.1071(3) 0.7424(2) 0.85511(17) 0.0469(7) Uani 1 1 d .
H35 H 0.0610 0.7953 0.8624 0.056 Uiso 1 1 calc R
C36 C 0.0652(2) 0.65972(19) 0.85618(15) 0.0405(6) Uani 1 1 d .
H36 H -0.0093 0.6565 0.8656 0.049 Uiso 1 1 calc R
C41 C 0.2831(2) 0.53245(18) 0.65946(15) 0.0356(5) Uani 1 1 d .
C42 C 0.3463(2) 0.4666(2) 0.69924(17) 0.0451(6) Uani 1 1 d .
H42 H 0.3150 0.4289 0.7476 0.054 Uiso 1 1 calc R
C43 C 0.4559(3) 0.4558(2) 0.6681(2) 0.0551(8) Uani 1 1 d .
H43 H 0.4984 0.4105 0.6951 0.066 Uiso 1 1 calc R
C44 C 0.5021(3) 0.5116(2) 0.5976(2) 0.0555(8) Uani 1 1 d .
H44 H 0.5761 0.5042 0.5765 0.067 Uiso 1 1 calc R
C45 C 0.4405(3) 0.5779(2) 0.55804(18) 0.0523(7) Uani 1 1 d .
H45 H 0.4726 0.6160 0.5100 0.063 Uiso 1 1 calc R
C46 C 0.3314(2) 0.5891(2) 0.58825(16) 0.0440(6) Uani 1 1 d .
H46 H 0.2897 0.6349 0.5609 0.053 Uiso 1 1 calc R
C51 C 0.1036(2) 0.66826(18) 0.67907(14) 0.0372(5) Uani 1 1 d .
C52 C 0.1754(2) 0.73294(19) 0.67492(16) 0.0443(6) Uani 1 1 d .
H52 H 0.2462 0.7121 0.6771 0.053 Uiso 1 1 calc R
C53 C 0.1432(3) 0.8276(2) 0.66757(19) 0.0584(9) Uani 1 1 d .
H53 H 0.1923 0.8712 0.6641 0.070 Uiso 1 1 calc R
C54 C 0.0395(4) 0.8586(2) 0.6653(2) 0.0687(11) Uani 1 1 d .
H54 H 0.0175 0.9228 0.6616 0.082 Uiso 1 1 calc R
C55 C -0.0323(3) 0.7958(3) 0.6686(2) 0.0668(10) Uani 1 1 d .
H55 H -0.1030 0.8173 0.6668 0.080 Uiso 1 1 calc R
C56 C -0.0005(3) 0.7010(2) 0.67450(18) 0.0496(7) Uani 1 1 d .
H56 H -0.0492 0.6585 0.6754 0.060 Uiso 1 1 calc R
C61 C 0.1049(2) 0.30281(19) 0.57111(16) 0.0418(6) Uani 1 1 d .
C62 C 0.2004(3) 0.3435(2) 0.52627(18) 0.0524(7) Uani 1 1 d .
H62 H 0.2278 0.3907 0.5388 0.063 Uiso 1 1 calc R
C63 C 0.2551(3) 0.3147(3) 0.4632(2) 0.0669(10) Uani 1 1 d .
H63 H 0.3196 0.3422 0.4329 0.080 Uiso 1 1 calc R
C64 C 0.2147(3) 0.2452(3) 0.4449(2) 0.0700(10) Uani 1 1 d .
H64 H 0.2519 0.2260 0.4019 0.084 Uiso 1 1 calc R
C65 C 0.1203(3) 0.2041(2) 0.48928(19) 0.0609(9) Uani 1 1 d .
H65 H 0.0937 0.1565 0.4767 0.073 Uiso 1 1 calc R
C66 C 0.0648(3) 0.2327(2) 0.55222(17) 0.0487(7) Uani 1 1 d .
H66 H 0.0002 0.2050 0.5822 0.058 Uiso 1 1 calc R
C71 C 0.6352(2) 1.04677(17) 0.68700(16) 0.0372(5) Uani 1 1 d .
F72 F 0.54024(13) 1.18807(11) 0.71166(10) 0.0478(4) Uani 1 1 d .
C72 C 0.6216(2) 1.14550(18) 0.66974(16) 0.0387(6) Uani 1 1 d .
F73 F 0.66925(16) 1.30120(11) 0.59542(10) 0.0570(5) Uani 1 1 d .
C73 C 0.6878(2) 1.20585(18) 0.60955(16) 0.0426(6) Uani 1 1 d .
C74 C 0.7728(2) 1.1694(2) 0.56333(16) 0.0457(6) Uani 1 1 d .
F74 F 0.83794(16) 1.22799(14) 0.50491(10) 0.0636(5) Uani 1 1 d .
C75 C 0.7907(2) 1.0723(2) 0.57723(17) 0.0454(6) Uani 1 1 d .
F75 F 0.87367(16) 1.03574(14) 0.53281(11) 0.0665(5) Uani 1 1 d .
F76 F 0.74122(14) 0.91973(11) 0.64654(10) 0.0521(4) Uani 1 1 d .
C76 C 0.7218(2) 1.01514(18) 0.63709(17) 0.0418(6) Uani 1 1 d .
C81 C 0.4632(2) 1.01178(17) 0.81361(15) 0.0373(5) Uani 1 1 d .
F82 F 0.60342(13) 1.06477(12) 0.84526(10) 0.0508(4) Uani 1 1 d .
C82 C 0.4979(2) 1.05002(18) 0.86038(16) 0.0407(6) Uani 1 1 d .
F83 F 0.47366(17) 1.10829(13) 0.96603(11) 0.0609(5) Uani 1 1 d .
C83 C 0.4333(2) 1.07226(19) 0.92350(16) 0.0442(6) Uani 1 1 d .
F84 F 0.26110(17) 1.07461(14) 1.00640(10) 0.0647(5) Uani 1 1 d .
C84 C 0.3260(3) 1.0553(2) 0.94424(16) 0.0474(7) Uani 1 1 d .
F85 F 0.18107(14) 1.00052(13) 0.91988(11) 0.0582(5) Uani 1 1 d .
C85 C 0.2861(2) 1.01929(19) 0.89992(16) 0.0432(6) Uani 1 1 d .
F86 F 0.30611(13) 0.96245(12) 0.79767(10) 0.0491(4) Uani 1 1 d .
C86 C 0.3536(2) 0.99888(18) 0.83671(16) 0.0398(6) Uani 1 1 d .
C91 C 0.6139(2) 0.88280(18) 0.80506(16) 0.0399(6) Uani 1 1 d .
F92 F 0.78082(14) 0.95498(14) 0.77356(11) 0.0589(5) Uani 1 1 d .
C92 C 0.7151(2) 0.8828(2) 0.81504(17) 0.0451(6) Uani 1 1 d .
F93 F 0.85632(16) 0.81909(17) 0.87311(13) 0.0760(6) Uani 1 1 d .
C93 C 0.7571(3) 0.8126(2) 0.8665(2) 0.0552(8) Uani 1 1 d .
F94 F 0.7385(2) 0.66752(16) 0.96161(13) 0.0846(7) Uani 1 1 d .
C94 C 0.6979(3) 0.7372(2) 0.91171(19) 0.0587(9) Uani 1 1 d .
F95 F 0.5356(2) 0.65914(15) 0.94918(12) 0.0789(6) Uani 1 1 d .
C95 C 0.5961(3) 0.7330(2) 0.90573(18) 0.0548(8) Uani 1 1 d .
F96 F 0.45441(14) 0.79820(12) 0.85311(10) 0.0541(4) Uani 1 1 d .
C96 C 0.5567(2) 0.8055(2) 0.85396(17) 0.0453(6) Uani 1 1 d .
C101 C 0.5004(2) 0.92963(19) 0.69624(16) 0.0402(6) Uani 1 1 d .
F102 F 0.57739(16) 0.77094(12) 0.71845(11) 0.0565(5) Uani 1 1 d .
C102 C 0.5176(2) 0.8412(2) 0.68248(17) 0.0446(6) Uani 1 1 d .
F103 F 0.49704(19) 0.72833(16) 0.62294(14) 0.0804(7) Uani 1 1 d .
C103 C 0.4784(3) 0.8176(2) 0.6307(2) 0.0562(8) Uani 1 1 d .
F104 F 0.3852(2) 0.8619(2) 0.53678(14) 0.0914(8) Uani 1 1 d .
C104 C 0.4220(3) 0.8839(3) 0.5880(2) 0.0617(9) Uani 1 1 d .
F105 F 0.3472(2) 1.04037(18) 0.55652(14) 0.0855(7) Uani 1 1 d .
C105 C 0.4028(3) 0.9734(3) 0.5980(2) 0.0588(8) Uani 1 1 d .
F106 F 0.42064(15) 1.08335(12) 0.65730(11) 0.0575(5) Uani 1 1 d .
C106 C 0.4420(2) 0.9939(2) 0.65063(18) 0.0467(7) Uani 1 1 d .

loop_
_atom_site_aniso_label
_atom_site_aniso_U_11
_atom_site_aniso_U_22
_atom_site_aniso_U_33
_atom_site_aniso_U_23
_atom_site_aniso_U_13
_atom_site_aniso_U_12
Zr1 0.03396(13) 0.03019(12) 0.03191(12) -0.00747(9) -0.00943(9) -0.00471(9)
P1 0.0347(3) 0.0299(3) 0.0332(3) -0.0084(2) -0.0099(3) -0.0035(2)
B1 0.0328(14) 0.0306(13) 0.0485(17) -0.0124(12) -0.0114(12) -0.0027(11)
O1 0.0465(11) 0.0391(10) 0.0397(10) -0.0106(8) -0.0139(8) -0.0074(8)
C8 0.081(3) 0.112(4) 0.083(3) 0.005(3) -0.037(2) -0.031(3)
Cl2 0.0615(6) 0.0792(7) 0.0965(8) -0.0045(6) -0.0168(5) 0.0000(5)
Cl1 0.1053(9) 0.0912(8) 0.0964(8) -0.0066(7) -0.0374(7) -0.0304(7)
C1 0.0309(12) 0.0312(11) 0.0345(12) -0.0090(10) -0.0088(10) -0.0009(9)
C2 0.0305(12) 0.0332(12) 0.0388(13) -0.0126(10) -0.0095(10) -0.0005(9)
C3 0.0545(17) 0.0461(15) 0.0358(14) -0.0133(12) -0.0110(12) -0.0098(13)
C4 0.0424(14) 0.0374(13) 0.0329(12) -0.0084(10) -0.0117(11) -0.0047(11)
C5 0.0398(14) 0.0361(13) 0.0358(13) -0.0115(10) -0.0110(11) -0.0022(10)
C6 0.0411(14) 0.0367(13) 0.0355(13) -0.0090(10) -0.0159(11) -0.0016(11)
C7 0.076(2) 0.0443(16) 0.0416(15) -0.0045(13) -0.0248(15) -0.0153(15)
C11 0.0496(16) 0.0326(13) 0.0429(15) -0.0041(11) -0.0162(12) -0.0050(11)
C12 0.0455(15) 0.0351(13) 0.0346(13) -0.0038(10) -0.0125(11) -0.0019(11)
C13 0.0401(14) 0.0341(12) 0.0430(14) -0.0068(11) -0.0175(12) 0.0002(10)
C14 0.0430(15) 0.0286(12) 0.0454(15) -0.0075(11) -0.0131(12) 0.0030(10)
C15 0.0519(16) 0.0287(12) 0.0461(15) -0.0087(11) -0.0184(13) 0.0022(11)
C16 0.0364(14) 0.0489(16) 0.0466(16) -0.0042(13) -0.0090(12) -0.0102(12)
C17 0.0336(14) 0.0573(17) 0.0435(15) -0.0150(13) -0.0090(12) -0.0037(12)
C18 0.0288(13) 0.0438(14) 0.0532(16) -0.0161(13) -0.0072(11) -0.0016(11)
C19 0.0326(13) 0.0453(14) 0.0425(14) -0.0088(12) -0.0113(11) -0.0032(11)
C20 0.0351(14) 0.0504(16) 0.0483(16) -0.0127(13) -0.0126(12) -0.0108(12)
C21 0.065(2) 0.0399(15) 0.064(2) -0.0014(14) -0.0193(17) -0.0149(14)
C22 0.0584(19) 0.0516(17) 0.0389(15) -0.0044(13) -0.0145(13) -0.0074(14)
C23 0.0469(16) 0.0409(14) 0.0560(17) -0.0096(13) -0.0246(14) -0.0008(12)
C24 0.0432(16) 0.0453(16) 0.0577(18) -0.0140(14) -0.0061(14) 0.0043(13)
C25 0.082(2) 0.0357(14) 0.0534(18) -0.0164(13) -0.0258(17) 0.0044(15)
C26 0.0493(19) 0.065(2) 0.068(2) 0.0053(18) -0.0044(17) -0.0158(16)
C27 0.0472(19) 0.109(3) 0.0479(18) -0.0308(19) -0.0083(15) -0.0036(19)
C28 0.0420(17) 0.0498(17) 0.082(2) -0.0268(17) -0.0101(16) 0.0010(13)
C29 0.0492(18) 0.066(2) 0.0488(17) -0.0050(15) -0.0184(14) 0.0033(15)
C30 0.052(2) 0.079(2) 0.071(2) -0.0304(19) -0.0154(17) -0.0234(17)
C31 0.0375(13) 0.0380(13) 0.0331(12) -0.0112(10) -0.0121(10) -0.0048(10)
C32 0.0392(15) 0.0444(15) 0.0537(17) -0.0203(13) -0.0148(13) -0.0020(12)
C33 0.0425(16) 0.0556(18) 0.0638(19) -0.0196(15) -0.0168(14) -0.0136(14)
C34 0.0579(19) 0.0448(16) 0.0583(18) -0.0181(14) -0.0163(15) -0.0160(14)
C35 0.0553(18) 0.0383(14) 0.0519(17) -0.0189(13) -0.0142(14) -0.0024(12)
C36 0.0394(14) 0.0430(14) 0.0429(14) -0.0163(12) -0.0111(12) -0.0031(11)
C41 0.0364(13) 0.0337(12) 0.0392(13) -0.0146(10) -0.0077(11) -0.0045(10)
C42 0.0442(16) 0.0422(14) 0.0471(16) -0.0123(12) -0.0093(13) -0.0012(12)
C43 0.0439(17) 0.0584(19) 0.065(2) -0.0223(16) -0.0161(15) 0.0092(14)
C44 0.0382(16) 0.068(2) 0.065(2) -0.0331(17) -0.0041(14) -0.0044(14)
C45 0.0500(18) 0.0569(18) 0.0465(16) -0.0194(14) 0.0026(14) -0.0123(14)
C46 0.0433(15) 0.0452(15) 0.0411(14) -0.0121(12) -0.0060(12) -0.0043(12)
C51 0.0408(14) 0.0335(12) 0.0347(13) -0.0077(10) -0.0086(11) 0.0001(10)
C52 0.0486(16) 0.0353(13) 0.0470(16) -0.0134(12) -0.0063(13) -0.0040(12)
C53 0.079(2) 0.0354(15) 0.0566(19) -0.0119(14) -0.0097(17) -0.0076(15)
C54 0.101(3) 0.0388(16) 0.063(2) -0.0176(16) -0.022(2) 0.0167(18)
C55 0.071(2) 0.064(2) 0.067(2) -0.0248(18) -0.0279(19) 0.0279(19)
C56 0.0455(17) 0.0501(16) 0.0539(18) -0.0147(14) -0.0155(14) 0.0019(13)
C61 0.0499(16) 0.0383(13) 0.0408(14) -0.0131(11) -0.0156(12) -0.0002(12)
C62 0.0569(19) 0.0523(17) 0.0496(17) -0.0209(14) -0.0070(14) -0.0070(14)
C63 0.066(2) 0.071(2) 0.061(2) -0.0277(18) 0.0013(18) -0.0088(18)
C64 0.084(3) 0.074(2) 0.056(2) -0.0379(19) -0.0066(19) 0.005(2)
C65 0.081(3) 0.0552(19) 0.057(2) -0.0287(16) -0.0219(18) -0.0014(17)
C66 0.0614(19) 0.0444(15) 0.0463(16) -0.0162(13) -0.0182(14) -0.0052(14)
C71 0.0342(13) 0.0313(12) 0.0487(15) -0.0127(11) -0.0125(11) -0.0024(10)
F72 0.0476(9) 0.0356(8) 0.0591(10) -0.0166(7) -0.0099(8) 0.0022(7)
C72 0.0355(13) 0.0368(13) 0.0472(15) -0.0153(11) -0.0131(11) 0.0007(10)
F73 0.0756(13) 0.0321(8) 0.0592(11) -0.0043(8) -0.0190(10) -0.0049(8)
C73 0.0505(16) 0.0315(12) 0.0477(15) -0.0061(11) -0.0198(13) -0.0046(11)
C74 0.0468(16) 0.0463(15) 0.0419(15) -0.0045(12) -0.0116(12) -0.0132(13)
F74 0.0674(13) 0.0571(11) 0.0514(11) 0.0005(9) -0.0018(9) -0.0183(9)
C75 0.0384(15) 0.0482(15) 0.0485(16) -0.0166(13) -0.0072(12) 0.0001(12)
F75 0.0541(11) 0.0644(12) 0.0652(12) -0.0189(10) 0.0087(9) 0.0007(9)
F76 0.0479(10) 0.0360(8) 0.0661(11) -0.0171(8) -0.0040(8) 0.0030(7)
C76 0.0391(14) 0.0333(13) 0.0524(16) -0.0122(12) -0.0109(12) -0.0010(11)
C81 0.0341(13) 0.0301(12) 0.0459(14) -0.0074(11) -0.0105(11) -0.0018(10)
F82 0.0402(9) 0.0548(10) 0.0645(11) -0.0242(9) -0.0130(8) -0.0099(7)
C82 0.0395(14) 0.0336(13) 0.0487(15) -0.0095(11) -0.0115(12) -0.0050(11)
F83 0.0739(13) 0.0599(11) 0.0576(11) -0.0259(9) -0.0179(10) -0.0081(10)
C83 0.0527(17) 0.0362(13) 0.0447(15) -0.0104(12) -0.0144(13) -0.0039(12)
F84 0.0688(13) 0.0672(12) 0.0472(10) -0.0173(9) 0.0026(9) -0.0013(10)
C84 0.0534(18) 0.0383(14) 0.0399(15) -0.0064(12) -0.0021(13) 0.0016(12)
F85 0.0371(9) 0.0619(11) 0.0622(11) -0.0047(9) -0.0027(8) -0.0075(8)
C85 0.0370(14) 0.0364(13) 0.0472(15) -0.0024(12) -0.0061(12) -0.0027(11)
F86 0.0382(9) 0.0514(9) 0.0612(11) -0.0166(8) -0.0141(8) -0.0090(7)
C86 0.0380(14) 0.0324(12) 0.0481(15) -0.0073(11) -0.0129(12) -0.0038(10)
C91 0.0400(14) 0.0350(13) 0.0489(15) -0.0164(11) -0.0140(12) 0.0010(11)
F92 0.0376(9) 0.0641(11) 0.0779(13) -0.0186(10) -0.0184(9) -0.0062(8)
C92 0.0398(15) 0.0448(15) 0.0546(17) -0.0202(13) -0.0136(13) 0.0028(12)
F93 0.0532(12) 0.1007(17) 0.0886(16) -0.0387(13) -0.0392(11) 0.0227(11)
C93 0.0484(18) 0.065(2) 0.064(2) -0.0312(17) -0.0270(16) 0.0182(15)
F94 0.1110(19) 0.0769(14) 0.0685(14) -0.0122(11) -0.0509(14) 0.0297(13)
C94 0.077(2) 0.0499(18) 0.0511(18) -0.0165(15) -0.0279(17) 0.0199(17)
F95 0.1082(18) 0.0550(12) 0.0630(13) 0.0094(10) -0.0261(12) -0.0190(12)
C95 0.072(2) 0.0421(16) 0.0494(17) -0.0095(13) -0.0185(16) -0.0013(15)
F96 0.0514(10) 0.0463(9) 0.0632(11) -0.0058(8) -0.0169(9) -0.0151(8)
C96 0.0472(16) 0.0411(14) 0.0501(16) -0.0143(13) -0.0155(13) 0.0002(12)
C101 0.0350(14) 0.0383(13) 0.0485(15) -0.0152(12) -0.0077(11) -0.0056(11)
F102 0.0662(12) 0.0369(9) 0.0708(12) -0.0207(8) -0.0203(10) 0.0025(8)
C102 0.0422(15) 0.0421(14) 0.0506(16) -0.0170(13) -0.0082(13) -0.0040(12)
F103 0.0835(16) 0.0727(14) 0.1080(18) -0.0607(13) -0.0202(13) -0.0083(12)
C103 0.0500(18) 0.0595(19) 0.069(2) -0.0372(17) -0.0083(16) -0.0089(15)
F104 0.0881(17) 0.130(2) 0.0895(17) -0.0611(16) -0.0380(14) -0.0141(15)
C104 0.0499(19) 0.088(3) 0.064(2) -0.039(2) -0.0181(16) -0.0105(18)
F105 0.0830(16) 0.1024(18) 0.0856(16) -0.0247(14) -0.0529(14) 0.0113(13)
C105 0.0488(18) 0.075(2) 0.059(2) -0.0198(17) -0.0219(16) -0.0031(16)
F106 0.0590(11) 0.0449(9) 0.0743(12) -0.0167(9) -0.0309(10) 0.0087(8)
C106 0.0372(15) 0.0486(16) 0.0573(18) -0.0181(14) -0.0140(13) 0.0000(12)

loop_
_atom_type_symbol
_atom_type_description
_atom_type_scat_dispersion_real
_atom_type_scat_dispersion_imag
_atom_type_scat_source
C C 0.0033 0.0016 'International Tables Vol C Tables 4.2.6.8 and 6.1.1.4'
H H 0.0000 0.0000 'International Tables Vol C Tables 4.2.6.8 and 6.1.1.4'
B B 0.0013 0.0007 'International Tables Vol C Tables 4.2.6.8 and 6.1.1.4'
O O 0.0106 0.0060 'International Tables Vol C Tables 4.2.6.8 and 6.1.1.4'
F F 0.0171 0.0103 'International Tables Vol C Tables 4.2.6.8 and 6.1.1.4'
P P 0.1023 0.0942 'International Tables Vol C Tables 4.2.6.8 and 6.1.1.4'
Zr Zr -2.9673 0.5597 'International Tables Vol C Tables 4.2.6.8 and 6.1.1.4'
Cl Cl 0.1484 0.1585 'International Tables Vol C Tables 4.2.6.8 and 6.1.1.4'

loop_
_geom_angle_atom_site_label_1
_geom_angle_atom_site_label_2
_geom_angle_atom_site_label_3
_geom_angle
O1 Zr1 C5 56.78(8)
O1 Zr1 C1 126.35(7)
C5 Zr1 C1 69.76(8)
O1 Zr1 C19 74.89(8)
C5 Zr1 C19 85.57(9)
C1 Zr1 C19 98.21(8)
O1 Zr1 C12 119.53(8)
C5 Zr1 C12 135.22(9)
C1 Zr1 C12 100.55(8)
C19 Zr1 C12 138.97(9)
O1 Zr1 C11 87.96(8)
C5 Zr1 C11 125.22(9)
C1 Zr1 C11 130.30(9)
C19 Zr1 C11 127.51(9)
C12 Zr1 C11 32.55(9)
O1 Zr1 C20 68.33(8)
C5 Zr1 C20 106.06(9)
C1 Zr1 C20 128.41(9)
C19 Zr1 C20 32.28(9)
C12 Zr1 C20 112.85(9)
C11 Zr1 C20 95.25(9)
O1 Zr1 C13 118.70(8)
C5 Zr1 C13 105.60(9)
C1 Zr1 C13 77.81(8)
C19 Zr1 C13 165.61(9)
C12 Zr1 C13 31.96(9)
C11 Zr1 C13 52.97(9)
C20 Zr1 C13 144.63(9)
O1 Zr1 C14 87.67(8)
C5 Zr1 C14 82.50(9)
C1 Zr1 C14 89.84(8)
C19 Zr1 C14 162.34(9)
C12 Zr1 C14 53.22(9)
C11 Zr1 C14 52.90(9)
C20 Zr1 C14 141.65(9)
C13 Zr1 C14 31.94(9)
O1 Zr1 C15 69.62(8)
C5 Zr1 C15 93.63(9)
C1 Zr1 C15 121.24(9)
C19 Zr1 C15 137.62(9)
C12 Zr1 C15 52.92(9)
C11 Zr1 C15 31.77(9)
C20 Zr1 C15 110.27(9)
C13 Zr1 C15 52.21(9)
C14 Zr1 C15 31.41(8)
O1 Zr1 C18 106.46(8)
C5 Zr1 C18 100.37(9)
C1 Zr1 C18 77.39(8)
C19 Zr1 C18 31.69(9)
C12 Zr1 C18 120.62(9)
C11 Zr1 C18 131.33(9)
C20 Zr1 C18 52.12(9)
C13 Zr1 C18 134.80(9)
C14 Zr1 C18 164.82(9)
C15 Zr1 C18 160.00(9)
O1 Zr1 C16 95.55(8)
C5 Zr1 C16 135.93(9)
C1 Zr1 C16 122.27(9)
C19 Zr1 C16 52.20(9)
C12 Zr1 C16 87.07(9)
C11 Zr1 C16 81.70(9)
C20 Zr1 C16 30.95(9)
C13 Zr1 C16 118.21(9)
C14 Zr1 C16 134.39(9)
C15 Zr1 C16 108.82(9)
C18 Zr1 C16 51.35(9)
O1 Zr1 C17 119.67(8)
C5 Zr1 C17 131.27(9)
C1 Zr1 C17 91.25(8)
C19 Zr1 C17 52.11(9)
C12 Zr1 C17 91.21(9)
C11 Zr1 C17 101.61(9)
C20 Zr1 C17 51.65(9)
C13 Zr1 C17 113.78(9)
C14 Zr1 C17 143.89(9)
C15 Zr1 C17 133.05(9)
C18 Zr1 C17 30.90(9)
C16 Zr1 C17 31.07(9)
O1 Zr1 C6 27.27(7)
C5 Zr1 C6 30.73(8)
C1 Zr1 C6 100.26(8)
C19 Zr1 C6 84.64(8)
C12 Zr1 C6 126.71(8)
C11 Zr1 C6 102.16(8)
C20 Zr1 C6 90.31(9)
C13 Zr1 C6 109.62(8)
C14 Zr1 C6 78.45(8)
C15 Zr1 C6 74.37(8)
C18 Zr1 C6 111.59(9)
C16 Zr1 C6 120.30(9)
C17 Zr1 C6 136.53(8)
C4 P1 C1 103.28(12)
C4 P1 C51 109.66(12)
C1 P1 C51 118.20(12)
C4 P1 C41 102.99(12)
C1 P1 C41 116.30(12)
C51 P1 C41 105.28(12)
C71 B1 C101 101.4(2)
C71 B1 C81 114.3(2)
C101 B1 C81 114.0(2)
C71 B1 C91 113.5(2)
C101 B1 C91 113.9(2)
C81 B1 C91 100.4(2)
C6 O1 Zr1 96.54(15)
Cl2 C8 Cl1 114.0(3)
Cl2 C8 H8A 108.7
Cl1 C8 H8A 108.7
Cl2 C8 H8B 108.7
Cl1 C8 H8B 108.7
H8A C8 H8B 107.6
C2 C1 P1 115.50(18)
C2 C1 Zr1 127.41(18)
P1 C1 Zr1 116.72(12)
C1 C2 C3 121.6(2)
C1 C2 C31 127.5(2)
C3 C2 C31 110.9(2)
C2 C3 H3A 109.5
C2 C3 H3B 109.5
H3A C3 H3B 109.5
C2 C3 H3C 109.5
H3A C3 H3C 109.5
H3B C3 H3C 109.5
C5 C4 C7 127.4(2)
C5 C4 P1 109.94(19)
C7 C4 P1 122.55(19)
C4 C5 C6 135.2(2)
C4 C5 Zr1 130.01(19)
C6 C5 Zr1 89.82(16)
O1 C6 C5 112.2(2)
O1 C6 C61 120.7(2)
C5 C6 C61 126.5(2)
O1 C6 Zr1 56.19(13)
C5 C6 Zr1 59.45(14)
C61 C6 Zr1 155.21(19)
C4 C7 H7A 109.5
C4 C7 H7B 109.5
H7A C7 H7B 109.5
C4 C7 H7C 109.5
H7A C7 H7C 109.5
H7B C7 H7C 109.5
C15 C11 C12 107.9(2)
C15 C11 C21 122.2(3)
C12 C11 C21 127.5(3)
C15 C11 Zr1 76.49(15)
C12 C11 Zr1 73.53(15)
C21 C11 Zr1 130.0(2)
C13 C12 C11 107.5(2)
C13 C12 C22 126.2(3)
C11 C12 C22 124.7(3)
C13 C12 Zr1 75.66(15)
C11 C12 Zr1 73.91(15)
C22 C12 Zr1 127.8(2)
C12 C13 C14 108.3(2)
C12 C13 C23 125.6(3)
C14 C13 C23 124.3(3)
C12 C13 Zr1 72.38(15)
C14 C13 Zr1 74.09(15)
C23 C13 Zr1 131.66(18)
C15 C14 C13 107.8(2)
C15 C14 C24 125.0(3)
C13 C14 C24 125.9(3)
C15 C14 Zr1 75.17(16)
C13 C14 Zr1 73.97(15)
C24 C14 Zr1 127.07(18)
C14 C15 C11 108.4(2)
C14 C15 C25 127.6(3)
C11 C15 C25 123.1(3)
C14 C15 Zr1 73.42(15)
C11 C15 Zr1 71.74(15)
C25 C15 Zr1 128.7(2)
C20 C16 C17 108.0(3)
C20 C16 C26 125.6(3)
C17 C16 C26 124.0(3)
C20 C16 Zr1 71.47(16)
C17 C16 Zr1 74.60(16)
C26 C16 Zr1 133.9(2)
C18 C17 C16 107.8(3)
C18 C17 C27 126.7(3)
C16 C17 C27 122.1(3)
C18 C17 Zr1 73.10(16)
C16 C17 Zr1 74.33(16)
C27 C17 Zr1 134.7(2)
C17 C18 C19 108.4(2)
C17 C18 C28 123.7(3)
C19 C18 C28 126.3(3)
C17 C18 Zr1 76.00(16)
C19 C18 Zr1 71.01(15)
C28 C18 Zr1 130.14(19)
C18 C19 C20 107.4(2)
C18 C19 C29 126.6(3)
C20 C19 C29 125.0(3)
C18 C19 Zr1 77.30(16)
C20 C19 Zr1 75.29(16)
C29 C19 Zr1 122.53(19)
C16 C20 C19 108.4(3)
C16 C20 C30 125.8(3)
C19 C20 C30 125.2(3)
C16 C20 Zr1 77.58(16)
C19 C20 Zr1 72.44(15)
C30 C20 Zr1 123.4(2)
C11 C21 H21A 109.5
C11 C21 H21B 109.5
H21A C21 H21B 109.5
C11 C21 H21C 109.5
H21A C21 H21C 109.5
H21B C21 H21C 109.5
C12 C22 H22A 109.5
C12 C22 H22B 109.5
H22A C22 H22B 109.5
C12 C22 H22C 109.5
H22A C22 H22C 109.5
H22B C22 H22C 109.5
C13 C23 H23A 109.5
C13 C23 H23B 109.5
H23A C23 H23B 109.5
C13 C23 H23C 109.5
H23A C23 H23C 109.5
H23B C23 H23C 109.5
C14 C24 H24A 109.5
C14 C24 H24B 109.5
H24A C24 H24B 109.5
C14 C24 H24C 109.5
H24A C24 H24C 109.5
H24B C24 H24C 109.5
C15 C25 H25A 109.5
C15 C25 H25B 109.5
H25A C25 H25B 109.5
C15 C25 H25C 109.5
H25A C25 H25C 109.5
H25B C25 H25C 109.5
C16 C26 H26A 109.5
C16 C26 H26B 109.5
H26A C26 H26B 109.5
C16 C26 H26C 109.5
H26A C26 H26C 109.5
H26B C26 H26C 109.5
C17 C27 H27A 109.5
C17 C27 H27B 109.5
H27A C27 H27B 109.5
C17 C27 H27C 109.5
H27A C27 H27C 109.5
H27B C27 H27C 109.5
C18 C28 H28A 109.5
C18 C28 H28B 109.5
H28A C28 H28B 109.5
C18 C28 H28C 109.5
H28A C28 H28C 109.5
H28B C28 H28C 109.5
C19 C29 H29A 109.5
C19 C29 H29B 109.5
H29A C29 H29B 109.5
C19 C29 H29C 109.5
H29A C29 H29C 109.5
H29B C29 H29C 109.5
C20 C30 H30A 109.5
C20 C30 H30B 109.5
H30A C30 H30B 109.5
C20 C30 H30C 109.5
H30A C30 H30C 109.5
H30B C30 H30C 109.5
C32 C31 C36 118.6(2)
C32 C31 C2 121.7(2)
C36 C31 C2 119.6(2)
C31 C32 C33 120.8(3)
C31 C32 H32 119.6
C33 C32 H32 119.6
C34 C33 C32 119.8(3)
C34 C33 H33 120.1
C32 C33 H33 120.1
C35 C34 C33 120.2(3)
C35 C34 H34 119.9
C33 C34 H34 119.9
C34 C35 C36 120.1(3)
C34 C35 H35 119.9
C36 C35 H35 119.9
C35 C36 C31 120.4(3)
C35 C36 H36 119.8
C31 C36 H36 119.8
C42 C41 C46 118.9(3)
C42 C41 P1 121.8(2)
C46 C41 P1 119.2(2)
C41 C42 C43 120.4(3)
C41 C42 H42 119.8
C43 C42 H42 119.8
C44 C43 C42 119.9(3)
C44 C43 H43 120.0
C42 C43 H43 120.0
C45 C44 C43 120.2(3)
C45 C44 H44 119.9
C43 C44 H44 119.9
C44 C45 C46 120.5(3)
C44 C45 H45 119.8
C46 C45 H45 119.8
C45 C46 C41 120.1(3)
C45 C46 H46 120.0
C41 C46 H46 120.0
C52 C51 C56 119.0(3)
C52 C51 P1 122.5(2)
C56 C51 P1 118.5(2)
C53 C52 C51 120.2(3)
C53 C52 H52 119.9
C51 C52 H52 119.9
C54 C53 C52 120.3(3)
C54 C53 H53 119.8
C52 C53 H53 119.8
C53 C54 C55 120.3(3)
C53 C54 H54 119.9
C55 C54 H54 119.9
C54 C55 C56 120.1(3)
C54 C55 H55 120.0
C56 C55 H55 120.0
C55 C56 C51 120.1(3)
C55 C56 H56 119.9
C51 C56 H56 119.9
C62 C61 C66 119.6(3)
C62 C61 C6 121.1(3)
C66 C61 C6 119.2(3)
C63 C62 C61 120.0(3)
C63 C62 H62 120.0
C61 C62 H62 120.0
C64 C63 C62 120.0(3)
C64 C63 H63 120.0
C62 C63 H63 120.0
C65 C64 C63 120.5(3)
C65 C64 H64 119.8
C63 C64 H64 119.8
C64 C65 C66 120.0(3)
C64 C65 H65 120.0
C66 C65 H65 120.0
C65 C66 C61 119.9(3)
C65 C66 H66 120.1
C61 C66 H66 120.1
C72 C71 C76 113.1(2)
C72 C71 B1 127.5(2)
C76 C71 B1 118.8(2)
F72 C72 C73 115.8(2)
F72 C72 C71 120.8(2)
C73 C72 C71 123.4(3)
F73 C73 C74 119.4(3)
F73 C73 C72 120.4(3)
C74 C73 C72 120.2(2)
F74 C74 C73 120.4(3)
F74 C74 C75 120.3(3)
C73 C74 C75 119.3(3)
F75 C75 C76 121.7(3)
F75 C75 C74 120.0(3)
C76 C75 C74 118.4(3)
F76 C76 C75 115.8(2)
F76 C76 C71 118.7(2)
C75 C76 C71 125.6(2)
C86 C81 C82 112.7(2)
C86 C81 B1 126.7(2)
C82 C81 B1 119.4(2)
F82 C82 C83 115.8(2)
F82 C82 C81 119.1(2)
C83 C82 C81 125.1(3)
F83 C83 C84 119.6(3)
F83 C83 C82 121.3(3)
C84 C83 C82 119.1(3)
F84 C84 C85 120.6(3)
F84 C84 C83 120.6(3)
C85 C84 C83 118.8(3)
F85 C85 C84 119.8(3)
F85 C85 C86 120.0(3)
C84 C85 C86 120.1(3)
F86 C86 C85 115.2(2)
F86 C86 C81 120.7(3)
C85 C86 C81 124.1(3)
C92 C91 C96 113.0(3)
C92 C91 B1 127.4(2)
C96 C91 B1 119.2(2)
F92 C92 C93 115.0(3)
F92 C92 C91 120.8(3)
C93 C92 C91 124.2(3)
F93 C93 C94 119.8(3)
F93 C93 C92 120.2(3)
C94 C93 C92 120.1(3)
F94 C94 C93 120.6(3)
F94 C94 C95 120.3(3)
C93 C94 C95 119.0(3)
F95 C95 C94 120.6(3)
F95 C95 C96 120.4(3)
C94 C95 C96 119.0(3)
F96 C96 C95 115.6(3)
F96 C96 C91 119.7(3)
C95 C96 C91 124.7(3)
C102 C101 C106 112.6(3)
C102 C101 B1 127.7(3)
C106 C101 B1 119.2(2)
F102 C102 C101 121.3(3)
F102 C102 C103 114.7(3)
C101 C102 C103 124.0(3)
F103 C103 C104 120.2(3)
F103 C103 C102 119.5(3)
C104 C103 C102 120.3(3)
F104 C104 C103 120.6(3)
F104 C104 C105 120.5(4)
C103 C104 C105 119.0(3)
F105 C105 C104 120.3(3)
F105 C105 C106 120.6(3)
C104 C105 C106 119.1(3)
F106 C106 C105 116.1(3)
F106 C106 C101 118.9(3)
C105 C106 C101 125.0(3)

loop_
_geom_bond_atom_site_label_1
_geom_bond_atom_site_label_2
_geom_bond_distance
Zr1 O1 2.3132(18)
Zr1 C5 2.382(3)
Zr1 C1 2.509(2)
Zr1 C19 2.547(3)
Zr1 C12 2.552(3)
Zr1 C11 2.557(3)
Zr1 C20 2.583(3)
Zr1 C13 2.594(3)
Zr1 C14 2.596(3)
Zr1 C15 2.618(3)
Zr1 C18 2.627(3)
Zr1 C16 2.661(3)
Zr1 C17 2.664(3)
Zr1 C6 2.766(3)
P1 C4 1.806(3)
P1 C1 1.808(3)
P1 C51 1.812(3)
P1 C41 1.818(3)
B1 C71 1.648(4)
B1 C101 1.654(4)
B1 C81 1.661(4)
B1 C91 1.661(4)
O1 C6 1.276(3)
C8 Cl2 1.724(4)
C8 Cl1 1.744(5)
C8 H8A 0.9800
C8 H8B 0.9800
C1 C2 1.357(3)
C2 C3 1.503(4)
C2 C31 1.507(3)
C3 H3A 0.9700
C3 H3B 0.9700
C3 H3C 0.9700
C4 C5 1.330(4)
C4 C7 1.510(4)
C5 C6 1.413(3)
C6 C61 1.473(4)
C7 H7A 0.9700
C7 H7B 0.9700
C7 H7C 0.9700
C11 C15 1.418(4)
C11 C12 1.432(4)
C11 C21 1.504(4)
C12 C13 1.418(4)
C12 C22 1.502(4)
C13 C14 1.428(4)
C13 C23 1.504(4)
C14 C15 1.412(4)
C14 C24 1.505(4)
C15 C25 1.499(4)
C16 C20 1.401(4)
C16 C17 1.426(4)
C16 C26 1.504(4)
C17 C18 1.410(4)
C17 C27 1.509(4)
C18 C19 1.415(4)
C18 C28 1.509(4)
C19 C20 1.426(4)
C19 C29 1.504(4)
C20 C30 1.504(4)
C21 H21A 0.9700
C21 H21B 0.9700
C21 H21C 0.9700
C22 H22A 0.9700
C22 H22B 0.9700
C22 H22C 0.9700
C23 H23A 0.9700
C23 H23B 0.9700
C23 H23C 0.9700
C24 H24A 0.9700
C24 H24B 0.9700
C24 H24C 0.9700
C25 H25A 0.9700
C25 H25B 0.9700
C25 H25C 0.9700
C26 H26A 0.9700
C26 H26B 0.9700
C26 H26C 0.9700
C27 H27A 0.9700
C27 H27B 0.9700
C27 H27C 0.9700
C28 H28A 0.9700
C28 H28B 0.9700
C28 H28C 0.9700
C29 H29A 0.9700
C29 H29B 0.9700
C29 H29C 0.9700
C30 H30A 0.9700
C30 H30B 0.9700
C30 H30C 0.9700
C31 C32 1.386(4)
C31 C36 1.394(4)
C32 C33 1.390(4)
C32 H32 0.9400
C33 C34 1.382(4)
C33 H33 0.9400
C34 C35 1.373(4)
C34 H34 0.9400
C35 C36 1.391(4)
C35 H35 0.9400
C36 H36 0.9400
C41 C42 1.383(4)
C41 C46 1.397(4)
C42 C43 1.390(4)
C42 H42 0.9400
C43 C44 1.377(5)
C43 H43 0.9400
C44 C45 1.370(5)
C44 H44 0.9400
C45 C46 1.382(4)
C45 H45 0.9400
C46 H46 0.9400
C51 C52 1.391(4)
C51 C56 1.395(4)
C52 C53 1.380(4)
C52 H52 0.9400
C53 C54 1.374(5)
C53 H53 0.9400
C54 C55 1.375(6)
C54 H54 0.9400
C55 C56 1.384(4)
C55 H55 0.9400
C56 H56 0.9400
C61 C62 1.390(4)
C61 C66 1.396(4)
C62 C63 1.384(4)
C62 H62 0.9400
C63 C64 1.382(5)
C63 H63 0.9400
C64 C65 1.380(5)
C64 H64 0.9400
C65 C66 1.383(4)
C65 H65 0.9400
C66 H66 0.9400
C71 C72 1.391(3)
C71 C76 1.391(4)
F72 C72 1.347(3)
C72 C73 1.380(4)
F73 C73 1.351(3)
C73 C74 1.372(4)
C74 F74 1.345(3)
C74 C75 1.376(4)
C75 F75 1.339(3)
C75 C76 1.372(4)
F76 C76 1.361(3)
C81 C86 1.389(4)
C81 C82 1.394(4)
F82 C82 1.353(3)
C82 C83 1.375(4)
F83 C83 1.347(3)
C83 C84 1.375(4)
F84 C84 1.344(3)
C84 C85 1.372(4)
F85 C85 1.353(3)
C85 C86 1.378(4)
F86 C86 1.354(3)
C91 C92 1.384(4)
C91 C96 1.388(4)
F92 C92 1.359(3)
C92 C93 1.381(4)
F93 C93 1.351(4)
C93 C94 1.362(5)
F94 C94 1.349(4)
C94 C95 1.373(5)
F95 C95 1.348(4)
C95 C96 1.384(4)
F96 C96 1.355(3)
C101 C102 1.384(4)
C101 C106 1.395(4)
F102 C102 1.351(3)
C102 C103 1.388(4)
F103 C103 1.351(4)
C103 C104 1.360(5)
F104 C104 1.349(4)
C104 C105 1.370(5)
F105 C105 1.344(4)
C105 C106 1.382(4)
F106 C106 1.347(3)

loop_
_geom_torsion_atom_site_label_1
_geom_torsion_atom_site_label_2
_geom_torsion_atom_site_label_3
_geom_torsion_atom_site_label_4
_geom_torsion
C5 Zr1 O1 C6 13.56(15)
C1 Zr1 O1 C6 19.07(19)
C19 Zr1 O1 C6 108.22(17)
C12 Zr1 O1 C6 -113.62(16)
C11 Zr1 O1 C6 -121.94(17)
C20 Zr1 O1 C6 141.59(17)
C13 Zr1 O1 C6 -76.90(17)
C14 Zr1 O1 C6 -69.00(16)
C15 Zr1 O1 C6 -95.36(17)
C18 Zr1 O1 C6 105.33(16)
C16 Zr1 O1 C6 156.61(16)
C17 Zr1 O1 C6 135.85(16)
C4 P1 C1 C2 -166.9(2)
C51 P1 C1 C2 -45.6(2)
C41 P1 C1 C2 81.1(2)
C4 P1 C1 Zr1 6.62(15)
C51 P1 C1 Zr1 127.87(13)
C41 P1 C1 Zr1 -105.36(13)
O1 Zr1 C1 C2 174.01(19)
C5 Zr1 C1 C2 178.9(2)
C19 Zr1 C1 C2 96.8(2)
C12 Zr1 C1 C2 -46.6(2)
C11 Zr1 C1 C2 -61.5(3)
C20 Zr1 C1 C2 84.1(2)
C13 Zr1 C1 C2 -69.2(2)
C14 Zr1 C1 C2 -99.0(2)
C15 Zr1 C1 C2 -99.4(2)
C18 Zr1 C1 C2 72.7(2)
C16 Zr1 C1 C2 46.6(2)
C17 Zr1 C1 C2 44.9(2)
C6 Zr1 C1 C2 -177.2(2)
O1 Zr1 C1 P1 1.40(17)
C5 Zr1 C1 P1 6.32(12)
C19 Zr1 C1 P1 -75.85(13)
C12 Zr1 C1 P1 140.82(13)
C11 Zr1 C1 P1 125.88(13)
C20 Zr1 C1 P1 -88.50(15)
C13 Zr1 C1 P1 118.20(14)
C14 Zr1 C1 P1 88.38(13)
C15 Zr1 C1 P1 88.00(14)
C18 Zr1 C1 P1 -99.89(14)
C16 Zr1 C1 P1 -125.97(13)
C17 Zr1 C1 P1 -127.72(13)
C6 Zr1 C1 P1 10.15(14)
P1 C1 C2 C3 177.3(2)
Zr1 C1 C2 C3 4.6(4)
P1 C1 C2 C31 -0.7(4)
Zr1 C1 C2 C31 -173.40(19)
C1 P1 C4 C5 -25.2(2)
C51 P1 C4 C5 -152.1(2)
C41 P1 C4 C5 96.2(2)
C1 P1 C4 C7 158.3(2)
C51 P1 C4 C7 31.4(3)
C41 P1 C4 C7 -80.3(3)
C7 C4 C5 C6 4.7(6)
P1 C4 C5 C6 -171.5(3)
C7 C4 C5 Zr1 -142.5(3)
P1 C4 C5 Zr1 41.2(3)
O1 Zr1 C5 C4 145.5(3)
C1 Zr1 C5 C4 -29.8(2)
C19 Zr1 C5 C4 70.6(3)
C12 Zr1 C5 C4 -114.4(3)
C11 Zr1 C5 C4 -155.5(2)
C20 Zr1 C5 C4 95.8(3)
C13 Zr1 C5 C4 -100.1(3)
C14 Zr1 C5 C4 -122.4(3)
C15 Zr1 C5 C4 -151.9(3)
C18 Zr1 C5 C4 42.5(3)
C16 Zr1 C5 C4 86.1(3)
C17 Zr1 C5 C4 43.2(3)
C6 Zr1 C5 C4 157.6(4)
O1 Zr1 C5 C6 -12.13(14)
C1 Zr1 C5 C6 172.60(18)
C19 Zr1 C5 C6 -86.95(16)
C12 Zr1 C5 C6 88.03(19)
C11 Zr1 C5 C6 46.91(19)
C20 Zr1 C5 C6 -61.74(17)
C13 Zr1 C5 C6 102.27(16)
C14 Zr1 C5 C6 80.00(16)
C15 Zr1 C5 C6 50.56(17)
C18 Zr1 C5 C6 -115.10(16)
C16 Zr1 C5 C6 -71.5(2)
C17 Zr1 C5 C6 -114.41(17)
Zr1 O1 C6 C5 -20.9(2)
Zr1 O1 C6 C61 150.8(2)
C4 C5 C6 O1 -135.3(3)
Zr1 C5 C6 O1 20.1(2)
C4 C5 C6 C61 53.5(5)
Zr1 C5 C6 C61 -151.0(2)
C4 C5 C6 Zr1 -155.5(4)
C5 Zr1 C6 O1 -157.4(3)
C1 Zr1 C6 O1 -164.49(15)
C19 Zr1 C6 O1 -67.08(16)
C12 Zr1 C6 O1 83.98(18)
C11 Zr1 C6 O1 60.17(17)
C20 Zr1 C6 O1 -35.26(16)
C13 Zr1 C6 O1 114.91(16)
C14 Zr1 C6 O1 107.80(16)
C15 Zr1 C6 O1 75.73(16)
C18 Zr1 C6 O1 -84.10(16)
C16 Zr1 C6 O1 -27.24(19)
C17 Zr1 C6 O1 -61.6(2)
O1 Zr1 C6 C5 157.4(3)
C1 Zr1 C6 C5 -7.05(17)
C19 Zr1 C6 C5 90.35(17)
C12 Zr1 C6 C5 -118.59(17)
C11 Zr1 C6 C5 -142.40(16)
C20 Zr1 C6 C5 122.17(17)
C13 Zr1 C6 C5 -87.66(17)
C14 Zr1 C6 C5 -94.76(17)
C15 Zr1 C6 C5 -126.83(17)
C18 Zr1 C6 C5 73.34(17)
C16 Zr1 C6 C5 130.20(16)
C17 Zr1 C6 C5 95.84(19)
O1 Zr1 C6 C61 -90.9(5)
C5 Zr1 C6 C61 111.6(5)
C1 Zr1 C6 C61 104.6(5)
C19 Zr1 C6 C61 -158.0(5)
C12 Zr1 C6 C61 -6.9(5)
C11 Zr1 C6 C61 -30.8(5)
C20 Zr1 C6 C61 -126.2(5)
C13 Zr1 C6 C61 24.0(5)
C14 Zr1 C6 C61 16.9(4)
C15 Zr1 C6 C61 -15.2(4)
C18 Zr1 C6 C61 -175.0(4)
C16 Zr1 C6 C61 -118.2(4)
C17 Zr1 C6 C61 -152.5(4)
O1 Zr1 C11 C15 52.82(16)
C5 Zr1 C11 C15 6.9(2)
C1 Zr1 C11 C15 -85.55(18)
C19 Zr1 C11 C15 121.96(17)
C12 Zr1 C11 C15 -113.6(2)
C20 Zr1 C11 C15 120.83(17)
C13 Zr1 C11 C15 -76.14(18)
C14 Zr1 C11 C15 -35.80(16)
C18 Zr1 C11 C15 163.07(16)
C16 Zr1 C11 C15 148.74(18)
C17 Zr1 C11 C15 172.72(16)
C6 Zr1 C11 C15 29.39(18)
O1 Zr1 C11 C12 166.47(17)
C5 Zr1 C11 C12 120.59(17)
C1 Zr1 C11 C12 28.1(2)
C19 Zr1 C11 C12 -124.39(17)
C20 Zr1 C11 C12 -125.52(17)
C13 Zr1 C11 C12 37.51(16)
C14 Zr1 C11 C12 77.85(17)
C15 Zr1 C11 C12 113.6(2)
C18 Zr1 C11 C12 -83.28(19)
C16 Zr1 C11 C12 -97.62(17)
C17 Zr1 C11 C12 -73.64(17)
C6 Zr1 C11 C12 143.03(16)
O1 Zr1 C11 C21 -68.1(3)
C5 Zr1 C11 C21 -114.0(3)
C1 Zr1 C11 C21 153.5(2)
C19 Zr1 C11 C21 1.1(3)
C12 Zr1 C11 C21 125.5(4)
C20 Zr1 C11 C21 -0.1(3)
C13 Zr1 C11 C21 163.0(3)
C14 Zr1 C11 C21 -156.7(3)
C15 Zr1 C11 C21 -120.9(3)
C18 Zr1 C11 C21 42.2(3)
C16 Zr1 C11 C21 27.8(3)
C17 Zr1 C11 C21 51.8(3)
C6 Zr1 C11 C21 -91.5(3)
C15 C11 C12 C13 0.6(3)
C21 C11 C12 C13 163.0(3)
Zr1 C11 C12 C13 -68.85(18)
C15 C11 C12 C22 -165.4(3)
C21 C11 C12 C22 -3.0(5)
Zr1 C11 C12 C22 125.2(3)
C15 C11 C12 Zr1 69.42(19)
C21 C11 C12 Zr1 -128.2(3)
O1 Zr1 C12 C13 97.74(16)
C5 Zr1 C12 C13 26.6(2)
C1 Zr1 C12 C13 -45.24(17)
C19 Zr1 C12 C13 -161.04(15)
C11 Zr1 C12 C13 113.3(2)
C20 Zr1 C12 C13 174.92(15)
C14 Zr1 C12 C13 36.55(15)
C15 Zr1 C12 C13 76.13(17)
C18 Zr1 C12 C13 -126.73(16)
C16 Zr1 C12 C13 -167.53(17)
C17 Zr1 C12 C13 -136.73(16)
C6 Zr1 C12 C13 66.17(18)
O1 Zr1 C12 C11 -15.59(19)
C5 Zr1 C12 C11 -86.74(19)
C1 Zr1 C12 C11 -158.57(16)
C19 Zr1 C12 C11 85.6(2)
C20 Zr1 C12 C11 61.59(18)
C13 Zr1 C12 C11 -113.3(2)
C14 Zr1 C12 C11 -76.78(17)
C15 Zr1 C12 C11 -37.20(16)
C18 Zr1 C12 C11 119.94(17)
C16 Zr1 C12 C11 79.13(17)
C17 Zr1 C12 C11 109.94(17)
C6 Zr1 C12 C11 -47.2(2)
O1 Zr1 C12 C22 -137.3(2)
C5 Zr1 C12 C22 151.5(2)
C1 Zr1 C12 C22 79.7(2)
C19 Zr1 C12 C22 -36.1(3)
C11 Zr1 C12 C22 -121.7(3)
C20 Zr1 C12 C22 -60.1(3)
C13 Zr1 C12 C22 124.9(3)
C14 Zr1 C12 C22 161.5(3)
C15 Zr1 C12 C22 -158.9(3)
C18 Zr1 C12 C22 -1.8(3)
C16 Zr1 C12 C22 -42.6(2)
C17 Zr1 C12 C22 -11.8(3)
C6 Zr1 C12 C22 -168.9(2)
C11 C12 C13 C14 1.7(3)
C22 C12 C13 C14 167.4(3)
Zr1 C12 C13 C14 -65.93(18)
C11 C12 C13 C23 -163.3(3)
C22 C12 C13 C23 2.4(4)
Zr1 C12 C13 C23 129.1(3)
C11 C12 C13 Zr1 67.65(18)
C22 C12 C13 Zr1 -126.7(3)
O1 Zr1 C13 C12 -100.60(16)
C5 Zr1 C13 C12 -160.89(16)
C1 Zr1 C13 C12 134.43(17)
C19 Zr1 C13 C12 59.1(4)
C11 Zr1 C13 C12 -38.24(15)
C20 Zr1 C13 C12 -8.1(2)
C14 Zr1 C13 C12 -115.6(2)
C15 Zr1 C13 C12 -78.55(17)
C18 Zr1 C13 C12 76.39(19)
C16 Zr1 C13 C12 14.16(19)
C17 Zr1 C13 C12 48.49(18)
C6 Zr1 C13 C12 -128.88(16)
O1 Zr1 C13 C14 15.03(18)
C5 Zr1 C13 C14 -45.26(17)
C1 Zr1 C13 C14 -109.93(16)
C19 Zr1 C13 C14 174.8(3)
C12 Zr1 C13 C14 115.6(2)
C11 Zr1 C13 C14 77.40(17)
C20 Zr1 C13 C14 107.54(19)
C15 Zr1 C13 C14 37.09(15)
C18 Zr1 C13 C14 -167.98(15)
C16 Zr1 C13 C14 129.80(16)
C17 Zr1 C13 C14 164.13(15)
C6 Zr1 C13 C14 -13.24(17)
O1 Zr1 C13 C23 137.1(3)
C5 Zr1 C13 C23 76.8(3)
C1 Zr1 C13 C23 12.2(3)
C19 Zr1 C13 C23 -63.1(5)
C12 Zr1 C13 C23 -122.3(3)
C11 Zr1 C13 C23 -160.5(3)
C20 Zr1 C13 C23 -130.4(3)
C14 Zr1 C13 C23 122.1(3)
C15 Zr1 C13 C23 159.2(3)
C18 Zr1 C13 C23 -45.9(3)
C16 Zr1 C13 C23 -108.1(3)
C17 Zr1 C13 C23 -73.8(3)
C6 Zr1 C13 C23 108.8(3)
C12 C13 C14 C15 -3.4(3)
C23 C13 C14 C15 161.9(2)
Zr1 C13 C14 C15 -68.18(19)
C12 C13 C14 C24 -170.7(3)
C23 C13 C14 C24 -5.5(4)
Zr1 C13 C14 C24 124.5(3)
C12 C13 C14 Zr1 64.81(18)
C23 C13 C14 Zr1 -130.0(3)
O1 Zr1 C14 C15 -52.98(16)
C5 Zr1 C14 C15 -109.77(17)
C1 Zr1 C14 C15 -179.38(17)
C19 Zr1 C14 C15 -61.9(3)
C12 Zr1 C14 C15 77.28(17)
C11 Zr1 C14 C15 36.23(16)
C20 Zr1 C14 C15 -3.3(2)
C13 Zr1 C14 C15 113.9(2)
C18 Zr1 C14 C15 148.2(3)
C16 Zr1 C14 C15 42.5(2)
C17 Zr1 C14 C15 88.7(2)
C6 Zr1 C14 C15 -78.87(17)
O1 Zr1 C14 C13 -166.84(15)
C5 Zr1 C14 C13 136.37(16)
C1 Zr1 C14 C13 66.77(16)
C19 Zr1 C14 C13 -175.7(2)
C12 Zr1 C14 C13 -36.57(15)
C11 Zr1 C14 C13 -77.63(17)
C20 Zr1 C14 C13 -117.17(18)
C15 Zr1 C14 C13 -113.9(2)
C18 Zr1 C14 C13 34.4(4)
C16 Zr1 C14 C13 -71.35(19)
C17 Zr1 C14 C13 -25.1(2)
C6 Zr1 C14 C13 167.28(16)
O1 Zr1 C14 C24 70.0(2)
C5 Zr1 C14 C24 13.2(2)
C1 Zr1 C14 C24 -56.4(3)
C19 Zr1 C14 C24 61.1(4)
C12 Zr1 C14 C24 -159.7(3)
C11 Zr1 C14 C24 159.2(3)
C20 Zr1 C14 C24 119.7(2)
C13 Zr1 C14 C24 -123.2(3)
C15 Zr1 C14 C24 123.0(3)
C18 Zr1 C14 C24 -88.8(4)
C16 Zr1 C14 C24 165.5(2)
C17 Zr1 C14 C24 -148.3(2)
C6 Zr1 C14 C24 44.1(2)
C13 C14 C15 C11 3.7(3)
C24 C14 C15 C11 171.2(3)
Zr1 C14 C15 C11 -63.64(19)
C13 C14 C15 C25 -166.2(3)
C24 C14 C15 C25 1.3(5)
Zr1 C14 C15 C25 126.4(3)
C13 C14 C15 Zr1 67.37(18)
C24 C14 C15 Zr1 -125.2(3)
C12 C11 C15 C14 -2.7(3)
C21 C11 C15 C14 -166.2(3)
Zr1 C11 C15 C14 64.74(19)
C12 C11 C15 C25 167.8(3)
C21 C11 C15 C25 4.2(4)
Zr1 C11 C15 C25 -124.8(3)
C12 C11 C15 Zr1 -67.41(19)
C21 C11 C15 Zr1 129.0(3)
O1 Zr1 C15 C14 121.67(18)
C5 Zr1 C15 C14 69.21(17)
C1 Zr1 C15 C14 0.7(2)
C19 Zr1 C15 C14 156.62(16)
C12 Zr1 C15 C14 -78.31(18)
C11 Zr1 C15 C14 -116.5(2)
C20 Zr1 C15 C14 177.81(16)
C13 Zr1 C15 C14 -37.75(16)
C18 Zr1 C15 C14 -156.2(2)
C16 Zr1 C15 C14 -149.33(16)
C17 Zr1 C15 C14 -126.26(17)
C6 Zr1 C15 C14 93.40(17)
O1 Zr1 C15 C11 -121.85(18)
C5 Zr1 C15 C11 -174.32(17)
C1 Zr1 C15 C11 117.20(17)
C19 Zr1 C15 C11 -86.9(2)
C12 Zr1 C15 C11 38.16(16)
C20 Zr1 C15 C11 -65.72(18)
C13 Zr1 C15 C11 78.72(18)
C14 Zr1 C15 C11 116.5(2)
C18 Zr1 C15 C11 -39.7(3)
C16 Zr1 C15 C11 -32.86(18)
C17 Zr1 C15 C11 -9.8(2)
C6 Zr1 C15 C11 -150.12(18)
O1 Zr1 C15 C25 -3.6(3)
C5 Zr1 C15 C25 -56.1(3)
C1 Zr1 C15 C25 -124.6(3)
C19 Zr1 C15 C25 31.3(3)
C12 Zr1 C15 C25 156.4(3)
C11 Zr1 C15 C25 118.2(3)
C20 Zr1 C15 C25 52.5(3)
C13 Zr1 C15 C25 -163.1(3)
C14 Zr1 C15 C25 -125.3(3)
C18 Zr1 C15 C25 78.5(4)
C16 Zr1 C15 C25 85.4(3)
C17 Zr1 C15 C25 108.4(3)
C6 Zr1 C15 C25 -31.9(3)
O1 Zr1 C16 C20 -27.92(18)
C5 Zr1 C16 C20 18.4(2)
C1 Zr1 C16 C20 112.06(18)
C19 Zr1 C16 C20 38.08(17)
C12 Zr1 C16 C20 -147.31(18)
C11 Zr1 C16 C20 -115.03(18)
C13 Zr1 C16 C20 -154.76(16)
C14 Zr1 C16 C20 -120.09(18)
C15 Zr1 C16 C20 -98.25(18)
C18 Zr1 C16 C20 78.74(19)
C17 Zr1 C16 C20 115.4(3)
C6 Zr1 C16 C20 -15.8(2)
O1 Zr1 C16 C17 -143.36(17)
C5 Zr1 C16 C17 -97.1(2)
C1 Zr1 C16 C17 -3.4(2)
C19 Zr1 C16 C17 -77.37(18)
C12 Zr1 C16 C17 97.24(18)
C11 Zr1 C16 C17 129.52(18)
C20 Zr1 C16 C17 -115.4(3)
C13 Zr1 C16 C17 89.79(18)
C14 Zr1 C16 C17 124.46(18)
C15 Zr1 C16 C17 146.30(17)
C18 Zr1 C16 C17 -36.71(16)
C6 Zr1 C16 C17 -131.20(17)
O1 Zr1 C16 C26 94.0(3)
C5 Zr1 C16 C26 140.3(3)
C1 Zr1 C16 C26 -126.0(3)
C19 Zr1 C16 C26 160.0(4)
C12 Zr1 C16 C26 -25.4(3)
C11 Zr1 C16 C26 6.9(3)
C20 Zr1 C16 C26 121.9(4)
C13 Zr1 C16 C26 -32.9(4)
C14 Zr1 C16 C26 1.8(4)
C15 Zr1 C16 C26 23.7(3)
C18 Zr1 C16 C26 -159.3(4)
C17 Zr1 C16 C26 -122.6(4)
C6 Zr1 C16 C26 106.2(3)
C20 C16 C17 C18 1.8(3)
C26 C16 C17 C18 -161.1(3)
Zr1 C16 C17 C18 65.98(19)
C20 C16 C17 C27 162.4(3)
C26 C16 C17 C27 -0.4(5)
Zr1 C16 C17 C27 -133.4(3)
C20 C16 C17 Zr1 -64.2(2)
C26 C16 C17 Zr1 133.0(3)
O1 Zr1 C17 C18 -71.51(18)
C5 Zr1 C17 C18 -1.3(2)
C1 Zr1 C17 C18 62.51(17)
C19 Zr1 C17 C18 -36.94(16)
C12 Zr1 C17 C18 163.09(17)
C11 Zr1 C17 C18 -165.82(16)
C20 Zr1 C17 C18 -78.32(18)
C13 Zr1 C17 C18 139.73(16)
C14 Zr1 C17 C18 153.94(16)
C15 Zr1 C17 C18 -160.58(16)
C16 Zr1 C17 C18 -114.6(2)
C6 Zr1 C17 C18 -43.9(2)
O1 Zr1 C17 C16 43.12(19)
C5 Zr1 C17 C16 113.31(18)
C1 Zr1 C17 C16 177.14(17)
C19 Zr1 C17 C16 77.69(18)
C12 Zr1 C17 C16 -82.28(18)
C11 Zr1 C17 C16 -51.19(18)
C20 Zr1 C17 C16 36.31(16)
C13 Zr1 C17 C16 -105.64(17)
C14 Zr1 C17 C16 -91.4(2)
C15 Zr1 C17 C16 -45.9(2)
C18 Zr1 C17 C16 114.6(2)
C6 Zr1 C17 C16 70.8(2)
O1 Zr1 C17 C27 163.1(3)
C5 Zr1 C17 C27 -126.7(3)
C1 Zr1 C17 C27 -62.9(3)
C19 Zr1 C17 C27 -162.3(4)
C12 Zr1 C17 C27 37.7(3)
C11 Zr1 C17 C27 68.8(3)
C20 Zr1 C17 C27 156.3(4)
C13 Zr1 C17 C27 14.3(4)
C14 Zr1 C17 C27 28.6(4)
C15 Zr1 C17 C27 74.0(4)
C18 Zr1 C17 C27 -125.4(4)
C16 Zr1 C17 C27 120.0(4)
C6 Zr1 C17 C27 -169.3(3)
C16 C17 C18 C19 -2.7(3)
C27 C17 C18 C19 -162.1(3)
Zr1 C17 C18 C19 64.13(19)
C16 C17 C18 C28 164.0(3)
C27 C17 C18 C28 4.5(5)
Zr1 C17 C18 C28 -129.2(3)
C16 C17 C18 Zr1 -66.8(2)
C27 C17 C18 Zr1 133.7(3)
O1 Zr1 C18 C17 120.78(16)
C5 Zr1 C18 C17 178.99(17)
C1 Zr1 C18 C17 -114.66(17)
C19 Zr1 C18 C17 115.5(2)
C12 Zr1 C18 C17 -19.8(2)
C11 Zr1 C18 C17 18.6(2)
C20 Zr1 C18 C17 76.64(18)
C13 Zr1 C18 C17 -56.5(2)
C14 Zr1 C18 C17 -81.4(4)
C15 Zr1 C18 C17 45.3(3)
C16 Zr1 C18 C17 36.92(16)
C6 Zr1 C18 C17 149.15(16)
O1 Zr1 C18 C19 5.31(17)
C5 Zr1 C18 C19 63.53(17)
C1 Zr1 C18 C19 129.87(17)
C12 Zr1 C18 C19 -135.22(16)
C11 Zr1 C18 C19 -96.83(18)
C20 Zr1 C18 C19 -38.83(16)
C13 Zr1 C18 C19 -171.93(15)
C14 Zr1 C18 C19 163.2(3)
C15 Zr1 C18 C19 -70.2(3)
C16 Zr1 C18 C19 -78.55(17)
C17 Zr1 C18 C19 -115.5(2)
C6 Zr1 C18 C19 33.68(18)
O1 Zr1 C18 C28 -116.7(3)
C5 Zr1 C18 C28 -58.4(3)
C1 Zr1 C18 C28 7.9(3)
C19 Zr1 C18 C28 -122.0(4)
C12 Zr1 C18 C28 102.8(3)
C11 Zr1 C18 C28 141.2(3)
C20 Zr1 C18 C28 -160.8(3)
C13 Zr1 C18 C28 66.1(3)
C14 Zr1 C18 C28 41.2(5)
C15 Zr1 C18 C28 167.8(3)
C16 Zr1 C18 C28 159.5(3)
C17 Zr1 C18 C28 122.6(4)
C6 Zr1 C18 C28 -88.3(3)
C17 C18 C19 C20 2.5(3)
C28 C18 C19 C20 -163.7(3)
Zr1 C18 C19 C20 69.92(19)
C17 C18 C19 C29 171.3(3)
C28 C18 C19 C29 5.1(5)
Zr1 C18 C19 C29 -121.3(3)
C17 C18 C19 Zr1 -67.4(2)
C28 C18 C19 Zr1 126.4(3)
O1 Zr1 C19 C18 -174.72(17)
C5 Zr1 C19 C18 -117.97(17)
C1 Zr1 C19 C18 -49.18(17)
C12 Zr1 C19 C18 67.4(2)
C11 Zr1 C19 C18 109.97(17)
C20 Zr1 C19 C18 112.1(2)
C13 Zr1 C19 C18 23.6(4)
C14 Zr1 C19 C18 -165.5(2)
C15 Zr1 C19 C18 151.48(16)
C16 Zr1 C19 C18 75.63(18)
C17 Zr1 C19 C18 35.98(16)
C6 Zr1 C19 C18 -148.80(17)
O1 Zr1 C19 C20 73.20(16)
C5 Zr1 C19 C20 129.95(17)
C1 Zr1 C19 C20 -161.25(16)
C12 Zr1 C19 C20 -44.7(2)
C11 Zr1 C19 C20 -2.1(2)
C13 Zr1 C19 C20 -88.5(4)
C14 Zr1 C19 C20 82.4(3)
C15 Zr1 C19 C20 39.4(2)
C18 Zr1 C19 C20 -112.1(2)
C16 Zr1 C19 C20 -36.44(16)
C17 Zr1 C19 C20 -76.09(18)
C6 Zr1 C19 C20 99.12(17)
O1 Zr1 C19 C29 -49.2(2)
C5 Zr1 C19 C29 7.5(2)
C1 Zr1 C19 C29 76.3(2)
C12 Zr1 C19 C29 -167.1(2)
C11 Zr1 C19 C29 -124.5(2)
C20 Zr1 C19 C29 -122.4(3)
C13 Zr1 C19 C29 149.1(3)
C14 Zr1 C19 C29 -40.0(4)
C15 Zr1 C19 C29 -83.0(3)
C18 Zr1 C19 C29 125.5(3)
C16 Zr1 C19 C29 -158.9(3)
C17 Zr1 C19 C29 161.5(3)
C6 Zr1 C19 C29 -23.3(2)
C17 C16 C20 C19 -0.3(3)
C26 C16 C20 C19 162.3(3)
Zr1 C16 C20 C19 -66.49(19)
C17 C16 C20 C30 -171.3(3)
C26 C16 C20 C30 -8.8(5)
Zr1 C16 C20 C30 122.4(3)
C17 C16 C20 Zr1 66.2(2)
C26 C16 C20 Zr1 -131.2(3)
C18 C19 C20 C16 -1.4(3)
C29 C19 C20 C16 -170.4(3)
Zr1 C19 C20 C16 69.9(2)
C18 C19 C20 C30 169.8(3)
C29 C19 C20 C30 0.7(5)
Zr1 C19 C20 C30 -118.9(3)
C18 C19 C20 Zr1 -71.31(19)
C29 C19 C20 Zr1 119.7(3)
O1 Zr1 C20 C16 149.91(19)
C5 Zr1 C20 C16 -166.81(17)
C1 Zr1 C20 C16 -90.17(19)
C19 Zr1 C20 C16 -114.1(3)
C12 Zr1 C20 C16 35.8(2)
C11 Zr1 C20 C16 64.21(18)
C13 Zr1 C20 C16 40.5(3)
C14 Zr1 C20 C16 94.9(2)
C15 Zr1 C20 C16 93.02(18)
C18 Zr1 C20 C16 -76.04(19)
C17 Zr1 C20 C16 -36.46(17)
C6 Zr1 C20 C16 166.44(18)
O1 Zr1 C20 C19 -95.97(17)
C5 Zr1 C20 C19 -52.68(18)
C1 Zr1 C20 C19 24.0(2)
C12 Zr1 C20 C19 149.95(16)
C11 Zr1 C20 C19 178.33(17)
C13 Zr1 C20 C19 154.59(17)
C14 Zr1 C20 C19 -151.02(16)
C15 Zr1 C20 C19 -152.86(16)
C18 Zr1 C20 C19 38.08(16)
C16 Zr1 C20 C19 114.1(3)
C17 Zr1 C20 C19 77.66(18)
C6 Zr1 C20 C19 -79.44(17)
O1 Zr1 C20 C30 25.0(2)
C5 Zr1 C20 C30 68.3(3)
C1 Zr1 C20 C30 144.9(2)
C19 Zr1 C20 C30 121.0(3)
C12 Zr1 C20 C30 -89.1(3)
C11 Zr1 C20 C30 -60.7(3)
C13 Zr1 C20 C30 -84.4(3)
C14 Zr1 C20 C30 -30.0(3)
C15 Zr1 C20 C30 -31.9(3)
C18 Zr1 C20 C30 159.1(3)
C16 Zr1 C20 C30 -124.9(3)
C17 Zr1 C20 C30 -161.4(3)
C6 Zr1 C20 C30 41.5(3)
C1 C2 C31 C32 -82.0(4)
C3 C2 C31 C32 99.8(3)
C1 C2 C31 C36 101.6(3)
C3 C2 C31 C36 -76.5(3)
C36 C31 C32 C33 -2.7(4)
C2 C31 C32 C33 -179.0(3)
C31 C32 C33 C34 0.7(5)
C32 C33 C34 C35 0.7(5)
C33 C34 C35 C36 -0.2(5)
C34 C35 C36 C31 -1.8(4)
C32 C31 C36 C35 3.2(4)
C2 C31 C36 C35 179.6(3)
C4 P1 C41 C42 -110.0(2)
C1 P1 C41 C42 2.1(3)
C51 P1 C41 C42 135.1(2)
C4 P1 C41 C46 65.9(2)
C1 P1 C41 C46 178.1(2)
C51 P1 C41 C46 -49.0(2)
C46 C41 C42 C43 -1.3(4)
P1 C41 C42 C43 174.7(2)
C41 C42 C43 C44 0.7(5)
C42 C43 C44 C45 0.2(5)
C43 C44 C45 C46 -0.4(5)
C44 C45 C46 C41 -0.3(5)
C42 C41 C46 C45 1.1(4)
P1 C41 C46 C45 -175.0(2)
C4 P1 C51 C52 -136.1(2)
C1 P1 C51 C52 105.9(2)
C41 P1 C51 C52 -26.0(3)
C4 P1 C51 C56 46.9(3)
C1 P1 C51 C56 -71.1(3)
C41 P1 C51 C56 157.1(2)
C56 C51 C52 C53 1.0(4)
P1 C51 C52 C53 -176.0(2)
C51 C52 C53 C54 0.9(5)
C52 C53 C54 C55 -1.6(6)
C53 C54 C55 C56 0.3(6)
C54 C55 C56 C51 1.6(5)
C52 C51 C56 C55 -2.3(4)
P1 C51 C56 C55 174.8(3)
O1 C6 C61 C62 -167.2(3)
C5 C6 C61 C62 3.3(4)
Zr1 C6 C61 C62 -92.1(5)
O1 C6 C61 C66 13.1(4)
C5 C6 C61 C66 -176.4(3)
Zr1 C6 C61 C66 88.2(5)
C66 C61 C62 C63 0.1(5)
C6 C61 C62 C63 -179.6(3)
C61 C62 C63 C64 -0.1(6)
C62 C63 C64 C65 -0.3(6)
C63 C64 C65 C66 0.6(6)
C64 C65 C66 C61 -0.5(5)
C62 C61 C66 C65 0.2(5)
C6 C61 C66 C65 179.9(3)
C101 B1 C71 C72 105.4(3)
C81 B1 C71 C72 -17.7(4)
C91 B1 C71 C72 -132.0(3)
C101 B1 C71 C76 -64.9(3)
C81 B1 C71 C76 172.0(2)
C91 B1 C71 C76 57.6(3)
C76 C71 C72 F72 178.8(2)
B1 C71 C72 F72 8.0(4)
C76 C71 C72 C73 -0.5(4)
B1 C71 C72 C73 -171.3(3)
F72 C72 C73 F73 -0.1(4)
C71 C72 C73 F73 179.2(3)
F72 C72 C73 C74 -179.9(3)
C71 C72 C73 C74 -0.5(4)
F73 C73 C74 F74 0.7(4)
C72 C73 C74 F74 -179.6(3)
F73 C73 C74 C75 -179.1(3)
C72 C73 C74 C75 0.6(4)
F74 C74 C75 F75 0.5(4)
C73 C74 C75 F75 -179.7(3)
F74 C74 C75 C76 -179.5(3)
C73 C74 C75 C76 0.3(4)
F75 C75 C76 F76 -2.2(4)
C74 C75 C76 F76 177.8(3)
F75 C75 C76 C71 178.5(3)
C74 C75 C76 C71 -1.5(5)
C72 C71 C76 F76 -177.7(2)
B1 C71 C76 F76 -6.0(4)
C72 C71 C76 C75 1.5(4)
B1 C71 C76 C75 173.2(3)
C71 B1 C81 C86 132.0(3)
C101 B1 C81 C86 16.0(4)
C91 B1 C81 C86 -106.2(3)
C71 B1 C81 C82 -61.5(3)
C101 B1 C81 C82 -177.5(2)
C91 B1 C81 C82 60.4(3)
C86 C81 C82 F82 178.8(2)
B1 C81 C82 F82 10.5(4)
C86 C81 C82 C83 0.8(4)
B1 C81 C82 C83 -167.5(3)
F82 C82 C83 F83 1.3(4)
C81 C82 C83 F83 179.4(2)
F82 C82 C83 C84 -177.3(2)
C81 C82 C83 C84 0.8(4)
F83 C83 C84 F84 0.1(4)
C82 C83 C84 F84 178.7(3)
F83 C83 C84 C85 179.5(2)
C82 C83 C84 C85 -1.9(4)
F84 C84 C85 F85 -1.7(4)
C83 C84 C85 F85 178.9(2)
F84 C84 C85 C86 -179.3(2)
C83 C84 C85 C86 1.3(4)
F85 C85 C86 F86 1.6(4)
C84 C85 C86 F86 179.2(2)
F85 C85 C86 C81 -177.1(2)
C84 C85 C86 C81 0.5(4)
C82 C81 C86 F86 179.9(2)
B1 C81 C86 F86 -12.8(4)
C82 C81 C86 C85 -1.5(4)
B1 C81 C86 C85 165.8(3)
C71 B1 C91 C92 16.0(4)
C101 B1 C91 C92 131.3(3)
C81 B1 C91 C92 -106.4(3)
C71 B1 C91 C96 -171.7(2)
C101 B1 C91 C96 -56.4(3)
C81 B1 C91 C96 65.8(3)
C96 C91 C92 F92 -177.8(3)
B1 C91 C92 F92 -5.1(4)
C96 C91 C92 C93 1.7(4)
B1 C91 C92 C93 174.3(3)
F92 C92 C93 F93 0.4(4)
C91 C92 C93 F93 -179.1(3)
F92 C92 C93 C94 179.4(3)
C91 C92 C93 C94 -0.1(5)
F93 C93 C94 F94 -1.8(5)
C92 C93 C94 F94 179.2(3)
F93 C93 C94 C95 178.2(3)
C92 C93 C94 C95 -0.8(5)
F94 C94 C95 F95 -0.4(5)
C93 C94 C95 F95 179.6(3)
F94 C94 C95 C96 -180.0(3)
C93 C94 C95 C96 0.0(5)
F95 C95 C96 F96 2.7(4)
C94 C95 C96 F96 -177.8(3)
F95 C95 C96 C91 -177.8(3)
C94 C95 C96 C91 1.8(5)
C92 C91 C96 F96 177.0(2)
B1 C91 C96 F96 3.7(4)
C92 C91 C96 C95 -2.5(4)
B1 C91 C96 C95 -175.9(3)
C71 B1 C101 C102 109.7(3)
C81 B1 C101 C102 -127.0(3)
C91 B1 C101 C102 -12.6(4)
C71 B1 C101 C106 -61.3(3)
C81 B1 C101 C106 62.0(3)
C91 B1 C101 C106 176.4(3)
C106 C101 C102 F102 176.6(3)
B1 C101 C102 F102 5.1(5)
C106 C101 C102 C103 -1.9(4)
B1 C101 C102 C103 -173.4(3)
F102 C102 C103 F103 3.4(4)
C101 C102 C103 F103 -178.1(3)
F102 C102 C103 C104 -176.5(3)
C101 C102 C103 C104 2.0(5)
F103 C103 C104 F104 -0.9(5)
C102 C103 C104 F104 178.9(3)
F103 C103 C104 C105 178.9(3)
C102 C103 C104 C105 -1.2(5)
F104 C104 C105 F105 -0.2(5)
C103 C104 C105 F105 180.0(3)
F104 C104 C105 C106 -179.7(3)
C103 C104 C105 C106 0.5(5)
F105 C105 C106 F106 0.2(5)
C104 C105 C106 F106 179.7(3)
F105 C105 C106 C101 -179.9(3)
C104 C105 C106 C101 -0.5(5)
C102 C101 C106 F106 -179.1(3)
B1 C101 C106 F106 -6.8(4)
C102 C101 C106 C105 1.1(4)
B1 C101 C106 C105 173.4(3)
